data_4340851
loop_
_publ_author_name
'Liu, Wenjing'
'Christian, Jonathan H.'
'Al-Oweini, Rami'
'Bassil, Bassem S.'
'van Tol, Johan'
'Atanasov, Mihail'
'Neese, Frank'
'Dalal, Naresh S.'
'Kortz, Ulrich'

_publ_section_title
;
 Synthesis, Detailed Characterization, and Theoretical Understanding of
 Mononuclear Chromium(III)-Containing Polyoxotungstates
 [Cr(III)(HX(V)W7O28)2](13-) (X = P, As) with Exceptionally Large Magnetic
 Anisotropy.
;
_journal_issue 17
_journal_name_full 'Inorganic chemistry'
_journal_page_first 9274
_journal_page_last 9283
_journal_paper_doi 10.1021/ic501385r
_journal_volume 53
_journal_year 2014
_chemical_formula_sum 'As2 Cr H106 Na13 O108 W14'
_chemical_formula_weight 4909.45
_chemical_name_systematic
; 
 ? 
;
_space_group_crystal_system triclinic
_space_group_IT_number 2
_space_group_name_Hall '-P 1'
_space_group_name_H-M_alt 'P -1'
_symmetry_space_group_name_Hall '-P 1'
_symmetry_space_group_name_H-M 'P -1'
_audit_creation_method SHELXL-2013
_cell_angle_alpha 85.119(5)
_cell_angle_beta 77.571(4)
_cell_angle_gamma 67.134(4)
_cell_formula_units_Z 1
_cell_length_a 10.5336(8)
_cell_length_b 10.9707(9)
_cell_length_c 21.0169(18)
_cell_measurement_reflns_used 9710
_cell_measurement_temperature 100(2)
_cell_measurement_theta_max 30.25
_cell_measurement_theta_min 3.42
_cell_volume 2185.4(3)
_computing_cell_refinement 'Bruker SAINT'
_computing_data_collection 'Bruker APEX2'
_computing_data_reduction 'Bruker SAINT'
_computing_molecular_graphics 'Bruker SHELXTL'
_computing_publication_material 'Bruker SHELXTL'
_computing_structure_refinement 'SHELXL-2013 (Sheldrick, 2013)'
_computing_structure_solution 'SHELXS-97 (Sheldrick, 2008)'
_diffrn_ambient_temperature 100(2)
_diffrn_measured_fraction_theta_full 0.989
_diffrn_measured_fraction_theta_max 0.989
_diffrn_measurement_device_type 'Bruker APEX-II CCD'
_diffrn_measurement_method '\f and \w scans'
_diffrn_radiation_type MoK\a
_diffrn_radiation_wavelength 0.71073
_diffrn_reflns_av_R_equivalents 0.0721
_diffrn_reflns_av_unetI/netI 0.0349
_diffrn_reflns_Laue_measured_fraction_full 0.989
_diffrn_reflns_Laue_measured_fraction_max 0.989
_diffrn_reflns_limit_h_max 15
_diffrn_reflns_limit_h_min -15
_diffrn_reflns_limit_k_max 15
_diffrn_reflns_limit_k_min -15
_diffrn_reflns_limit_l_max 30
_diffrn_reflns_limit_l_min -30
_diffrn_reflns_number 164653
_diffrn_reflns_point_group_measured_fraction_full 0.989
_diffrn_reflns_point_group_measured_fraction_max 0.989
_diffrn_reflns_theta_full 25.242
_diffrn_reflns_theta_max 30.507
_diffrn_reflns_theta_min 3.476
_exptl_absorpt_coefficient_mu 19.424
_exptl_absorpt_correction_T_max 0.1058
_exptl_absorpt_correction_T_min 0.0474
_exptl_absorpt_correction_type multi-scan
_exptl_absorpt_process_details SADABS
_exptl_crystal_colour green
_exptl_crystal_density_diffrn 3.730
_exptl_crystal_description diamond
_exptl_crystal_F_000 2239
_exptl_crystal_size_max 0.15
_exptl_crystal_size_mid 0.12
_exptl_crystal_size_min 0.02
_exptl_transmission_factor_max 0.1058
_exptl_transmission_factor_min 0.0474
_refine_diff_density_max 4.895
_refine_diff_density_min -2.073
_refine_diff_density_rms 0.320
_refine_ls_extinction_method none
_refine_ls_goodness_of_fit_ref 1.011
_refine_ls_hydrogen_treatment undef
_refine_ls_matrix_type full
_refine_ls_number_parameters 340
_refine_ls_number_reflns 13175
_refine_ls_number_restraints 0
_refine_ls_restrained_S_all 1.011
_refine_ls_R_factor_all 0.0425
_refine_ls_R_factor_gt 0.0308
_refine_ls_shift/su_max 0.002
_refine_ls_shift/su_mean 0.000
_refine_ls_structure_factor_coef Fsqd
_refine_ls_weighting_details 'w=1/[\s^2^(Fo^2^)+(0.0280P)^2^+35.0000P] where P=(Fo^2^+2Fc^2^)/3'
_refine_ls_weighting_scheme calc
_refine_ls_wR_factor_gt 0.0721
_refine_ls_wR_factor_ref 0.0772
_reflns_Friedel_coverage 0.000
_reflns_number_gt 10929
_reflns_number_total 13175
_reflns_threshold_expression 'I > 2\s(I)'
_cod_data_source_file ic501385r_si_002.cif
_cod_data_source_block try
_cod_depositor_comments 'Adding full bibliography for 4340850--4340851.cif.'
_cod_database_code 4340851
_shelx_space_group_comment
; 
The symmetry employed for this shelxl refinement is uniquely defined 
by the following loop, which should always be used as a source of 
symmetry information in preference to the above space-group names. 
They are only intended as comments. 
;
_shelx_estimated_absorpt_t_min 0.0474
_shelx_estimated_absorpt_t_max 0.1058
_shelxl_version_number 2013-4

loop_
_space_group_symop_operation_xyz
'x, y, z'
'-x, -y, -z'

loop_
_atom_site_label
_atom_site_type_symbol
_atom_site_fract_x
_atom_site_fract_y
_atom_site_fract_z
_atom_site_U_iso_or_equiv
_atom_site_adp_type
_atom_site_occupancy
_atom_site_site_symmetry_order
_atom_site_calc_flag
_atom_site_refinement_flags_posn
_atom_site_refinement_flags_occupancy
W1 W 0.04617(3) 0.87538(2) 0.24014(2) 0.01001(5) Uani 1 1 d . .
W2 W 0.12394(3) 0.73831(2) 0.38395(2) 0.01102(5) Uani 1 1 d . .
W3 W 0.34964(3) 0.93788(3) 0.13365(2) 0.01192(5) Uani 1 1 d . .
W5 W -0.18680(3) 0.97781(3) 0.38221(2) 0.01134(5) Uani 1 1 d . .
W6 W 0.41387(3) 0.80878(3) 0.27370(2) 0.01241(6) Uani 1 1 d . .
W7 W 0.03700(3) 1.15976(3) 0.12451(2) 0.01187(5) Uani 1 1 d . .
W10 W -0.16849(3) 1.24774(3) 0.26806(2) 0.01214(5) Uani 1 1 d . .
As1 As 0.10902(7) 1.06692(6) 0.34933(3) 0.01098(12) Uani 1 1 d . .
Cr1 Cr 0.0000 1.0000 0.5000 0.0116(3) Uani 1 2 d S P
O1T O 0.0342(5) 0.8063(4) 0.1727(2) 0.0127(9) Uiso 1 1 d . .
O2A O 0.1125(5) 0.8297(5) 0.4546(2) 0.0149(9) Uiso 1 1 d . .
O2T O 0.1705(5) 0.5774(5) 0.4122(2) 0.0166(10) Uiso 1 1 d . .
O3A O 0.4380(5) 1.0165(5) 0.0759(3) 0.0175(10) Uiso 1 1 d . .
O3T O 0.4212(5) 0.7756(5) 0.1048(2) 0.0167(10) Uiso 1 1 d . .
O5A O -0.1546(5) 1.0231(5) 0.4569(2) 0.0139(9) Uiso 1 1 d . .
O5T O -0.3586(5) 0.9870(5) 0.4039(2) 0.0171(10) Uiso 1 1 d . .
O6T O 0.4989(5) 0.6585(5) 0.2321(2) 0.0165(10) Uiso 1 1 d . .
O6A O 0.5397(6) 0.8105(5) 0.3155(3) 0.0198(10) Uiso 1 1 d . .
O7A O -0.1022(5) 1.1369(5) 0.1005(2) 0.0162(10) Uiso 1 1 d . .
O7T O 0.0888(6) 1.2536(5) 0.0624(3) 0.0192(10) Uiso 1 1 d . .
O10T O -0.3092(5) 1.2592(5) 0.2340(2) 0.0167(10) Uiso 1 1 d . .
O10A O -0.2301(5) 1.3988(5) 0.3069(3) 0.0181(10) Uiso 1 1 d . .
O1A1 O 0.0448(5) 0.9485(4) 0.3402(2) 0.0111(9) Uiso 1 1 d . .
O12 O 0.1078(5) 0.7203(4) 0.2931(2) 0.0115(9) Uiso 1 1 d . .
O15 O -0.1413(5) 0.9103(5) 0.2927(2) 0.0129(9) Uiso 1 1 d . .
O2A1 O 0.0341(5) 1.1984(5) 0.3050(2) 0.0140(9) Uiso 1 1 d . .
O25 O -0.0783(5) 0.7944(5) 0.4004(2) 0.0131(9) Uiso 1 1 d . .
O26 O 0.3014(5) 0.7450(5) 0.3428(2) 0.0146(9) Uiso 1 1 d . .
O3A1 O 0.0738(5) 1.1021(5) 0.4287(2) 0.0155(9) Uiso 1 1 d . .
O36 O 0.4513(5) 0.9213(5) 0.2016(2) 0.0149(9) Uiso 1 1 d . .
O37 O 0.2078(5) 1.1289(5) 0.1751(2) 0.0129(9) Uiso 1 1 d . .
O4A1 O 0.2822(5) 1.0029(5) 0.3205(2) 0.0144(9) Uiso 1 1 d . .
O73 O 0.1783(5) 0.9853(5) 0.0991(2) 0.0147(9) Uiso 1 1 d . .
O136 O 0.2332(5) 0.8712(5) 0.2223(2) 0.0134(9) Uiso 1 1 d . .
O170 O -0.0249(5) 1.0584(4) 0.2207(2) 0.0113(9) Uiso 1 1 d . .
O510 O -0.2099(5) 1.1462(5) 0.3433(2) 0.0155(9) Uiso 1 1 d . .
O710 O -0.0621(5) 1.2972(4) 0.1891(2) 0.0127(9) Uiso 1 1 d . .
Na1 Na 0.1146(3) 0.6236(3) 0.09335(16) 0.0219(6) Uani 1 1 d . .
Na2 Na -0.1305(3) 0.9039(3) 0.10154(15) 0.0201(6) Uani 1 1 d . .
Na3 Na -0.3553(3) 1.1930(3) 0.13996(15) 0.0200(6) Uani 1 1 d . .
Na4 Na 0.2381(3) 0.4857(3) 0.23406(17) 0.0249(7) Uani 1 1 d . .
Na5 Na 0.3177(3) 0.3516(3) 0.38384(17) 0.0256(7) Uani 1 1 d . .
Na6 Na 0.5000 0.5000 0.5000 0.0570(17) Uani 1 2 d S P
Na7 Na 0.0000 0.5000 0.5000 0.0533(16) Uani 1 2 d S P
Na8 Na 0.4151(6) 0.8856(6) 0.4515(3) 0.0202(12) Uiso 0.5 1 d . P
O1W O -0.1460(9) 0.5295(8) 0.4220(4) 0.055(2) Uiso 1 1 d . .
O2W O 0.4095(9) 0.3339(9) 0.4843(4) 0.060(2) Uiso 1 1 d . .
O3W O 0.5298(9) 0.5611(9) 0.3980(4) 0.059(2) Uiso 1 1 d . .
O4W O 0.1636(10) 0.2757(9) 0.4701(4) 0.060(2) Uiso 1 1 d . .
O5W O 0.7431(8) 0.3360(7) 0.4550(4) 0.0418(16) Uiso 1 1 d . .
O6W O -0.4338(6) 1.3649(6) 0.0669(3) 0.0263(12) Uiso 1 1 d . .
O7W O 0.2425(6) 0.5187(6) -0.0056(3) 0.0252(12) Uiso 1 1 d . .
O8W O -0.1180(6) 0.6967(5) 0.0742(3) 0.0227(11) Uiso 1 1 d . .
O9W O -0.6031(6) 1.2531(6) 0.1963(3) 0.0250(12) Uiso 1 1 d . .
O10W O 0.1246(6) 0.3968(6) 0.3268(3) 0.0254(12) Uiso 1 1 d . .
O11W O 0.3282(6) 0.5646(5) 0.1345(3) 0.0210(11) Uiso 1 1 d . .
O12W O 0.4257(6) 0.4427(5) 0.2885(3) 0.0231(11) Uiso 1 1 d . .
O13W O -0.3026(6) 1.0306(5) 0.0443(3) 0.0196(10) Uiso 1 1 d . .
O14W O 0.0357(6) 0.5114(6) 0.1905(3) 0.0259(12) Uiso 1 1 d . .
O15W O 0.4370(6) 0.1502(6) 0.3252(3) 0.0260(12) Uiso 1 1 d . .
O16W O -0.3100(5) 0.9809(5) 0.1925(2) 0.0174(10) Uiso 1 1 d . .
O17W O 0.0934(5) 0.8271(5) 0.0341(3) 0.0185(10) Uiso 1 1 d . .
O18W O 0.7439(6) 0.5315(5) 0.1368(3) 0.0217(11) Uiso 1 1 d . .
O19W O 0.5933(6) 0.7363(5) -0.0134(3) 0.0236(11) Uiso 1 1 d . .
O20W O 0.8329(6) 0.6562(6) 0.3005(3) 0.0280(12) Uiso 1 1 d . .
O21W O -0.5524(7) 1.0693(7) 0.4886(3) 0.0381(15) Uiso 1 1 d . .
O22W O 0.3240(15) 0.7401(14) 0.5042(7) 0.038(3) Uiso 0.5 1 d . P

loop_
_atom_site_aniso_label
_atom_site_aniso_U_11
_atom_site_aniso_U_22
_atom_site_aniso_U_33
_atom_site_aniso_U_23
_atom_site_aniso_U_13
_atom_site_aniso_U_12
W1 0.01151(12) 0.01071(11) 0.00889(11) -0.00057(8) -0.00199(9) -0.00529(9)
W2 0.01346(12) 0.01091(11) 0.00968(11) 0.00015(9) -0.00249(9) -0.00564(9)
W3 0.01185(12) 0.01302(11) 0.01090(12) -0.00046(9) -0.00094(9) -0.00534(9)
W5 0.01216(12) 0.01359(11) 0.00971(11) -0.00130(9) -0.00100(9) -0.00680(9)
W6 0.01235(12) 0.01336(11) 0.01178(12) -0.00037(9) -0.00202(9) -0.00531(9)
W7 0.01281(12) 0.01267(11) 0.01075(12) 0.00058(9) -0.00273(9) -0.00543(9)
W10 0.01201(12) 0.01135(11) 0.01270(12) -0.00074(9) -0.00190(9) -0.00421(9)
As1 0.0131(3) 0.0120(3) 0.0095(3) -0.0007(2) -0.0020(2) -0.0065(2)
Cr1 0.0132(7) 0.0125(6) 0.0120(7) -0.0004(5) -0.0035(6) -0.0073(6)
Na1 0.0209(15) 0.0195(14) 0.0251(16) -0.0020(12) -0.0081(13) -0.0052(12)
Na2 0.0182(14) 0.0210(14) 0.0178(14) -0.0020(11) -0.0036(12) -0.0036(12)
Na3 0.0208(15) 0.0203(14) 0.0207(15) 0.0001(12) -0.0060(12) -0.0089(12)
Na4 0.0235(16) 0.0231(15) 0.0315(18) 0.0051(13) -0.0115(14) -0.0102(13)
Na5 0.0219(16) 0.0182(14) 0.0317(18) -0.0035(13) 0.0014(13) -0.0050(12)
Na6 0.055(4) 0.065(4) 0.052(4) -0.004(3) -0.009(3) -0.026(4)
Na7 0.055(4) 0.051(4) 0.053(4) -0.004(3) -0.002(3) -0.022(3)

loop_
_atom_type_symbol
_atom_type_description
_atom_type_scat_dispersion_real
_atom_type_scat_dispersion_imag
_atom_type_scat_source
As As 0.0499 2.0058 'International Tables Vol C Tables 4.2.6.8 and 6.1.1.4'
Cr Cr 0.3209 0.6236 'International Tables Vol C Tables 4.2.6.8 and 6.1.1.4'
Na Na 0.0362 0.0249 'International Tables Vol C Tables 4.2.6.8 and 6.1.1.4'
O O 0.0106 0.0060 'International Tables Vol C Tables 4.2.6.8 and 6.1.1.4'
W W -0.8490 6.8722 'International Tables Vol C Tables 4.2.6.8 and 6.1.1.4'
H H 0.0000 0.0000 'International Tables Vol C Tables 4.2.6.8 and 6.1.1.4'

loop_
_geom_angle_atom_site_label_1
_geom_angle_atom_site_label_2
_geom_angle_atom_site_label_3
_geom_angle
_geom_angle_site_symmetry_1
_geom_angle_site_symmetry_3
O1T W1 O170 102.5(2) . .
O1T W1 O136 104.6(2) . .
O170 W1 O136 90.6(2) . .
O1T W1 O12 100.0(2) . .
O170 W1 O12 156.91(19) . .
O136 W1 O12 88.5(2) . .
O1T W1 O15 100.2(2) . .
O170 W1 O15 85.14(19) . .
O136 W1 O15 155.2(2) . .
O12 W1 O15 86.1(2) . .
O1T W1 O1A1 171.11(19) . .
O170 W1 O1A1 83.28(18) . .
O136 W1 O1A1 81.88(18) . .
O12 W1 O1A1 73.75(17) . .
O15 W1 O1A1 73.39(18) . .
O1T W1 Na2 30.88(16) . .
O170 W1 Na2 75.20(15) . .
O136 W1 Na2 118.73(15) . .
O12 W1 Na2 124.90(14) . .
O15 W1 Na2 83.76(15) . .
O1A1 W1 Na2 149.80(12) . .
O2T W2 O2A 103.0(2) . .
O2T W2 O26 102.5(2) . .
O2A W2 O26 92.6(2) . .
O2T W2 O25 100.4(2) . .
O2A W2 O25 90.9(2) . .
O26 W2 O25 155.4(2) . .
O2T W2 O12 102.4(2) . .
O2A W2 O12 154.6(2) . .
O26 W2 O12 83.4(2) . .
O25 W2 O12 83.11(19) . .
O2T W2 O1A1 173.5(2) . .
O2A W2 O1A1 82.01(19) . .
O26 W2 O1A1 81.31(18) . .
O25 W2 O1A1 75.10(18) . .
O12 W2 O1A1 72.59(17) . .
O3A W3 O3T 102.7(2) . .
O3A W3 O36 98.1(2) . .
O3T W3 O36 101.1(2) . .
O3A W3 O73 99.2(2) . .
O3T W3 O73 94.1(2) . .
O36 W3 O73 153.8(2) . .
O3A W3 O37 89.6(2) . .
O3T W3 O37 164.1(2) . .
O36 W3 O37 86.91(19) . .
O73 W3 O37 73.77(19) . .
O3A W3 O136 167.4(2) . .
O3T W3 O136 88.5(2) . .
O36 W3 O136 73.75(19) . .
O73 W3 O136 85.57(19) . .
O37 W3 O136 80.52(17) . .
O5T W5 O5A 103.4(2) . .
O5T W5 O510 102.2(2) . .
O5A W5 O510 93.0(2) . .
O5T W5 O25 102.8(2) . .
O5A W5 O25 88.3(2) . .
O510 W5 O25 153.9(2) . .
O5T W5 O15 98.8(2) . .
O5A W5 O15 157.4(2) . .
O510 W5 O15 86.4(2) . .
O25 W5 O15 82.63(19) . .
O5T W5 O1A1 171.6(2) . .
O5A W5 O1A1 84.70(19) . .
O510 W5 O1A1 79.30(19) . .
O25 W5 O1A1 74.87(18) . .
O15 W5 O1A1 72.97(18) . .
O6T W6 O6A 102.5(2) . .
O6T W6 O26 95.3(2) . .
O6A W6 O26 99.2(2) . .
O6T W6 O36 97.2(2) . .
O6A W6 O36 97.0(2) . .
O26 W6 O36 156.9(2) . .
O6T W6 O4A1 172.5(2) . .
O6A W6 O4A1 85.1(2) . .
O26 W6 O4A1 83.31(19) . .
O36 W6 O4A1 81.75(19) . .
O6T W6 O136 92.7(2) . .
O6A W6 O136 163.0(2) . .
O26 W6 O136 86.85(19) . .
O36 W6 O136 73.28(19) . .
O4A1 W6 O136 79.85(17) . .
O7T W7 O7A 103.4(2) . .
O7T W7 O710 98.4(2) . .
O7A W7 O710 101.9(2) . .
O7T W7 O73 100.1(2) . .
O7A W7 O73 96.5(2) . .
O710 W7 O73 150.1(2) . .
O7T W7 O37 95.4(2) . .
O7A W7 O37 160.1(2) . .
O710 W7 O37 81.40(19) . .
O73 W7 O37 73.62(19) . .
O7T W7 O170 169.2(2) . .
O7A W7 O170 85.1(2) . .
O710 W7 O170 73.04(18) . .
O73 W7 O170 85.38(18) . .
O37 W7 O170 77.01(17) . .
O10A W10 O10T 102.5(2) . .
O10A W10 O510 97.3(2) . .
O10T W10 O510 96.1(2) . .
O10A W10 O710 96.2(2) . .
O10T W10 O710 96.0(2) . .
O510 W10 O710 159.4(2) . .
O10A W10 O170 161.5(2) . .
O10T W10 O170 94.8(2) . .
O510 W10 O170 87.29(19) . .
O710 W10 O170 75.19(18) . .
O10A W10 O2A1 87.1(2) . .
O10T W10 O2A1 170.4(2) . .
O510 W10 O2A1 82.51(19) . .
O710 W10 O2A1 82.76(18) . .
O170 W10 O2A1 75.66(17) . .
O2A1 As1 O4A1 109.6(2) . .
O2A1 As1 O3A1 112.5(2) . .
O4A1 As1 O3A1 111.0(2) . .
O2A1 As1 O1A1 108.2(2) . .
O4A1 As1 O1A1 107.2(2) . .
O3A1 As1 O1A1 108.3(2) . .
O5A Cr1 O5A 180.0 2_576 .
O5A Cr1 O2A 89.8(2) 2_576 .
O5A Cr1 O2A 90.2(2) . .
O5A Cr1 O2A 90.2(2) 2_576 2_576
O5A Cr1 O2A 89.8(2) . 2_576
O2A Cr1 O2A 180.0 . 2_576
O5A Cr1 O3A1 90.0(2) 2_576 2_576
O5A Cr1 O3A1 90.0(2) . 2_576
O2A Cr1 O3A1 87.3(2) . 2_576
O2A Cr1 O3A1 92.7(2) 2_576 2_576
O5A Cr1 O3A1 90.0(2) 2_576 .
O5A Cr1 O3A1 90.0(2) . .
O2A Cr1 O3A1 92.7(2) . .
O2A Cr1 O3A1 87.3(2) 2_576 .
O3A1 Cr1 O3A1 180.0 2_576 .
W1 O1T Na2 127.7(2) . .
W1 O1T Na1 152.3(3) . .
Na2 O1T Na1 80.02(17) . .
W2 O2A Cr1 141.2(3) . .
W2 O2T Na5 143.7(3) . .
W2 O2T Na7 122.5(2) . .
Na5 O2T Na7 90.60(18) . .
W5 O5A Cr1 140.6(3) . .
W5 O5A Na8 108.1(2) . 2_576
Cr1 O5A Na8 109.9(2) . 2_576
W5 O5T Na8 156.0(3) . 1_455
W6 O6A Na8 111.1(3) . .
W7 O7A Na3 138.4(3) . .
W7 O7A Na2 124.7(2) . .
Na3 O7A Na2 76.19(16) . .
W10 O10T Na3 140.3(3) . .
As1 O1A1 W2 123.7(2) . .
As1 O1A1 W1 123.5(2) . .
W2 O1A1 W1 93.98(16) . .
As1 O1A1 W5 121.5(2) . .
W2 O1A1 W5 91.55(16) . .
W1 O1A1 W5 94.28(17) . .
W1 O12 W2 119.7(2) . .
W1 O12 Na4 118.2(2) . .
W2 O12 Na4 119.8(2) . .
W1 O15 W5 119.3(2) . .
As1 O2A1 W10 126.3(2) . .
W2 O25 W5 117.5(2) . .
W2 O26 W6 150.1(3) . .
As1 O3A1 Cr1 124.5(3) . .
W3 O36 W6 114.3(2) . .
W3 O37 W7 97.88(18) . .
As1 O4A1 W6 129.2(3) . .
W7 O73 W3 114.5(2) . .
W1 O136 W3 129.5(2) . .
W1 O136 W6 137.4(2) . .
W3 O136 W6 93.07(18) . .
W1 O170 W10 139.7(2) . .
W1 O170 W7 127.1(2) . .
W10 O170 W7 93.16(16) . .
W5 O510 W10 148.7(3) . .
W7 O710 W10 115.4(2) . .
O7W Na1 O8W 100.3(2) . .
O7W Na1 O11W 90.9(2) . .
O8W Na1 O11W 168.7(2) . .
O7W Na1 O17W 85.4(2) . .
O8W Na1 O17W 78.4(2) . .
O11W Na1 O17W 104.1(2) . .
O7W Na1 O14W 124.5(2) . .
O8W Na1 O14W 86.9(2) . .
O11W Na1 O14W 85.6(2) . .
O17W Na1 O14W 148.9(2) . .
O7W Na1 O1T 152.5(2) . .
O8W Na1 O1T 89.2(2) . .
O11W Na1 O1T 81.26(19) . .
O17W Na1 O1T 71.24(18) . .
O14W Na1 O1T 81.5(2) . .
O7W Na1 Na2 122.68(19) . .
O8W Na1 Na2 47.69(15) . .
O11W Na1 Na2 126.25(18) . .
O17W Na1 Na2 47.72(15) . .
O14W Na1 Na2 102.71(18) . .
O1T Na1 Na2 48.96(13) . .
O7W Na1 Na4 117.70(19) . .
O8W Na1 Na4 128.66(19) . .
O11W Na1 Na4 42.32(15) . .
O17W Na1 Na4 134.17(17) . .
O14W Na1 Na4 43.79(16) . .
O1T Na1 Na4 72.95(14) . .
Na2 Na1 Na4 118.83(12) . .
O13W Na2 O16W 84.0(2) . .
O13W Na2 O8W 97.2(2) . .
O16W Na2 O8W 107.9(2) . .
O13W Na2 O17W 111.8(2) . .
O16W Na2 O17W 161.5(2) . .
O8W Na2 O17W 80.6(2) . .
O13W Na2 O1T 170.0(2) . .
O16W Na2 O1T 89.3(2) . .
O8W Na2 O1T 91.9(2) . .
O17W Na2 O1T 73.78(19) . .
O13W Na2 O7A 80.12(19) . .
O16W Na2 O7A 87.08(19) . .
O8W Na2 O7A 164.5(2) . .
O17W Na2 O7A 86.22(19) . .
O1T Na2 O7A 92.14(18) . .
O13W Na2 Na1 138.99(18) . .
O16W Na2 Na1 123.88(18) . .
O8W Na2 Na1 48.71(16) . .
O17W Na2 Na1 49.68(15) . .
O1T Na2 Na1 51.02(14) . .
O7A Na2 Na1 125.80(16) . .
O13W Na2 Na3 54.38(15) . .
O16W Na2 Na3 48.90(14) . .
O8W Na2 Na3 140.41(19) . .
O17W Na2 Na3 132.45(18) . .
O1T Na2 Na3 115.61(16) . .
O7A Na2 Na3 48.68(13) . .
Na1 Na2 Na3 166.62(13) . .
O13W Na2 W1 148.55(17) . .
O16W Na2 W1 74.10(15) . .
O8W Na2 W1 110.71(17) . .
O17W Na2 W1 87.58(16) . .
O1T Na2 W1 21.41(11) . .
O7A Na2 W1 76.57(13) . .
Na1 Na2 W1 72.44(8) . .
Na3 Na2 W1 94.20(9) . .
O6W Na3 O10T 113.9(2) . .
O6W Na3 O16W 159.5(2) . .
O10T Na3 O16W 85.8(2) . .
O6W Na3 O7A 97.3(2) . .
O10T Na3 O7A 82.71(19) . .
O16W Na3 O7A 90.80(19) . .
O6W Na3 O9W 87.9(2) . .
O10T Na3 O9W 88.7(2) . .
O16W Na3 O9W 86.8(2) . .
O7A Na3 O9W 171.2(2) . .
O6W Na3 O13W 86.9(2) . .
O10T Na3 O13W 153.9(2) . .
O16W Na3 O13W 76.13(19) . .
O7A Na3 O13W 78.87(19) . .
O9W Na3 O13W 108.7(2) . .
O6W Na3 Na2 125.46(19) . .
O10T Na3 Na2 108.12(17) . .
O16W Na3 Na2 46.82(14) . .
O7A Na3 Na2 55.13(14) . .
O9W Na3 Na2 126.87(18) . .
O13W Na3 Na2 45.82(14) . .
O11W Na4 O12W 99.6(2) . .
O11W Na4 O10W 171.3(2) . .
O12W Na4 O10W 88.4(2) . .
O11W Na4 O14W 88.2(2) . .
O12W Na4 O14W 172.0(2) . .
O10W Na4 O14W 83.7(2) . .
O11W Na4 O9W 88.6(2) . 1_645
O12W Na4 O9W 78.5(2) . 1_645
O10W Na4 O9W 89.6(2) . 1_645
O14W Na4 O9W 99.9(2) . 1_645
O11W Na4 O12 96.25(19) . .
O12W Na4 O12 89.0(2) . .
O10W Na4 O12 87.3(2) . .
O14W Na4 O12 92.1(2) . .
O9W Na4 O12 167.2(2) 1_645 .
O11W Na4 Na1 43.91(15) . .
O12W Na4 Na1 143.15(19) . .
O10W Na4 Na1 128.37(19) . .
O14W Na4 Na1 44.81(16) . .
O9W Na4 Na1 101.25(18) 1_645 .
O12 Na4 Na1 90.39(14) . .
O11W Na4 Na5 143.37(19) . .
O12W Na4 Na5 43.89(16) . .
O10W Na4 Na5 44.51(16) . .
O14W Na4 Na5 128.22(19) . .
O9W Na4 Na5 81.69(16) 1_645 .
O12 Na4 Na5 87.41(14) . .
Na1 Na4 Na5 172.62(13) . .
O15W Na5 O2T 162.1(3) . .
O15W Na5 O12W 83.7(2) . .
O2T Na5 O12W 85.6(2) . .
O15W Na5 O10W 88.0(2) . .
O2T Na5 O10W 77.0(2) . .
O12W Na5 O10W 86.0(2) . .
O15W Na5 O4W 97.6(3) . .
O2T Na5 O4W 90.0(3) . .
O12W Na5 O4W 167.8(3) . .
O10W Na5 O4W 81.9(3) . .
O15W Na5 O2W 109.4(3) . .
O2T Na5 O2W 88.3(3) . .
O12W Na5 O2W 117.1(3) . .
O10W Na5 O2W 151.7(3) . .
O4W Na5 O2W 74.0(3) . .
O15W Na5 Na4 84.28(18) . .
O2T Na5 Na4 78.10(16) . .
O12W Na5 Na4 42.58(15) . .
O10W Na5 Na4 43.46(16) . .
O4W Na5 Na4 125.4(2) . .
O2W Na5 Na4 155.7(2) . .
O15W Na5 Na7 137.37(18) . .
O2T Na5 Na7 47.14(13) . .
O12W Na5 Na7 131.08(17) . .
O10W Na5 Na7 73.44(16) . .
O4W Na5 Na7 42.9(2) . .
O2W Na5 Na7 78.8(2) . .
Na4 Na5 Na7 105.05(10) . .
O15W Na5 Na6 123.96(18) . .
O2T Na5 Na6 70.13(14) . .
O12W Na5 Na6 89.54(16) . .
O10W Na5 Na6 147.08(17) . .
O4W Na5 Na6 99.6(2) . .
O2W Na5 Na6 31.4(2) . .
Na4 Na5 Na6 124.31(10) . .
Na7 Na5 Na6 85.35(7) . .
O3W Na6 O3W 180.0 . 2_666
O3W Na6 O2W 84.0(3) . 2_666
O3W Na6 O2W 96.0(3) 2_666 2_666
O3W Na6 O2W 96.0(3) . .
O3W Na6 O2W 84.0(3) 2_666 .
O2W Na6 O2W 180.0 2_666 .
O3W Na6 O5W 101.5(3) . 2_666
O3W Na6 O5W 78.5(3) 2_666 2_666
O2W Na6 O5W 88.0(3) 2_666 2_666
O2W Na6 O5W 92.0(3) . 2_666
O3W Na6 O5W 78.5(3) . .
O3W Na6 O5W 101.5(3) 2_666 .
O2W Na6 O5W 92.0(3) 2_666 .
O2W Na6 O5W 88.0(3) . .
O5W Na6 O5W 180.0 2_666 .
O3W Na6 O22W 102.6(4) . 2_666
O3W Na6 O22W 77.4(4) 2_666 2_666
O2W Na6 O22W 115.7(4) 2_666 2_666
O2W Na6 O22W 64.3(4) . 2_666
O5W Na6 O22W 147.6(3) 2_666 2_666
O5W Na6 O22W 32.3(3) . 2_666
O3W Na6 O22W 77.4(4) . .
O3W Na6 O22W 102.6(4) 2_666 .
O2W Na6 O22W 64.3(4) 2_666 .
O2W Na6 O22W 115.7(4) . .
O5W Na6 O22W 32.4(3) 2_666 .
O5W Na6 O22W 147.6(3) . .
O22W Na6 O22W 180.0 2_666 .
O3W Na6 Na8 59.2(2) . .
O3W Na6 Na8 120.8(2) 2_666 .
O2W Na6 Na8 43.7(2) 2_666 .
O2W Na6 Na8 136.3(2) . .
O5W Na6 Na8 62.84(19) 2_666 .
O5W Na6 Na8 117.16(19) . .
O22W Na6 Na8 149.4(3) 2_666 .
O22W Na6 Na8 30.6(3) . .
O3W Na6 Na8 120.8(2) . 2_666
O3W Na6 Na8 59.2(2) 2_666 2_666
O2W Na6 Na8 136.3(2) 2_666 2_666
O2W Na6 Na8 43.7(2) . 2_666
O5W Na6 Na8 117.16(19) 2_666 2_666
O5W Na6 Na8 62.84(19) . 2_666
O22W Na6 Na8 30.6(3) 2_666 2_666
O22W Na6 Na8 149.4(3) . 2_666
Na8 Na6 Na8 180.0 . 2_666
O3W Na6 Na5 114.1(2) . 2_666
O3W Na6 Na5 65.9(2) 2_666 2_666
O2W Na6 Na5 31.9(2) 2_666 2_666
O2W Na6 Na5 148.1(2) . 2_666
O5W Na6 Na5 92.22(17) 2_666 2_666
O5W Na6 Na5 87.78(17) . 2_666
O22W Na6 Na5 97.3(3) 2_666 2_666
O22W Na6 Na5 82.7(3) . 2_666
Na8 Na6 Na5 72.40(10) . 2_666
Na8 Na6 Na5 107.60(10) 2_666 2_666
O3W Na6 Na5 65.9(2) . .
O3W Na6 Na5 114.1(2) 2_666 .
O2W Na6 Na5 148.1(2) 2_666 .
O2W Na6 Na5 31.9(2) . .
O5W Na6 Na5 87.78(17) 2_666 .
O5W Na6 Na5 92.22(17) . .
O22W Na6 Na5 82.7(3) 2_666 .
O22W Na6 Na5 97.3(3) . .
Na8 Na6 Na5 107.60(10) . .
Na8 Na6 Na5 72.40(10) 2_666 .
Na5 Na6 Na5 180.0 2_666 .
O1W Na7 O1W 180.0 . 2_566
O1W Na7 O4W 97.9(3) . .
O1W Na7 O4W 82.1(3) 2_566 .
O1W Na7 O4W 82.1(3) . 2_566
O1W Na7 O4W 97.9(3) 2_566 2_566
O4W Na7 O4W 180.0(4) . 2_566
O1W Na7 O2T 90.6(2) . 2_566
O1W Na7 O2T 89.4(2) 2_566 2_566
O4W Na7 O2T 93.9(2) . 2_566
O4W Na7 O2T 86.1(2) 2_566 2_566
O1W Na7 O2T 89.4(2) . .
O1W Na7 O2T 90.6(2) 2_566 .
O4W Na7 O2T 86.1(2) . .
O4W Na7 O2T 93.9(2) 2_566 .
O2T Na7 O2T 180.00(19) 2_566 .
O1W Na7 Na5 86.7(2) . 2_566
O1W Na7 Na5 93.3(2) 2_566 2_566
O4W Na7 Na5 136.1(2) . 2_566
O4W Na7 Na5 43.9(2) 2_566 2_566
O2T Na7 Na5 42.26(12) 2_566 2_566
O2T Na7 Na5 137.74(12) . 2_566
O1W Na7 Na5 93.3(2) . .
O1W Na7 Na5 86.7(2) 2_566 .
O4W Na7 Na5 43.9(2) . .
O4W Na7 Na5 136.1(2) 2_566 .
O2T Na7 Na5 137.74(12) 2_566 .
O2T Na7 Na5 42.26(12) . .
Na5 Na7 Na5 180.0 2_566 .
O22W Na8 O21W 111.3(5) . 2_576
O22W Na8 O21W 132.3(5) . 1_655
O21W Na8 O21W 39.7(3) 2_576 1_655
O22W Na8 O2W 61.6(4) . 2_666
O21W Na8 O2W 63.9(3) 2_576 2_666
O21W Na8 O2W 103.3(3) 1_655 2_666
O22W Na8 O5A 59.5(4) . 2_576
O21W Na8 O5A 98.5(3) 2_576 2_576
O21W Na8 O5A 84.6(3) 1_655 2_576
O2W Na8 O5A 103.6(3) 2_666 2_576
O22W Na8 O6A 111.3(4) . .
O21W Na8 O6A 116.9(3) 2_576 .
O21W Na8 O6A 116.0(3) 1_655 .
O2W Na8 O6A 100.6(3) 2_666 .
O5A Na8 O6A 143.3(3) 2_576 .
O22W Na8 O5T 154.5(5) . 1_655
O21W Na8 O5T 51.9(2) 2_576 1_655
O21W Na8 O5T 50.3(2) 1_655 1_655
O2W Na8 O5T 92.9(3) 2_666 1_655
O5A Na8 O5T 134.6(3) 2_576 1_655
O6A Na8 O5T 70.2(2) . 1_655
O22W Na8 Na6 35.1(4) . .
O21W Na8 Na6 99.7(3) 2_576 .
O21W Na8 Na6 137.7(3) 1_655 .
O2W Na8 Na6 36.2(2) 2_666 .
O5A Na8 Na6 93.50(18) 2_576 .
O6A Na8 Na6 90.02(18) . .
O5T Na8 Na6 121.9(2) 1_655 .
Na6 O2W Na5 116.7(4) . .
Na6 O2W Na8 100.1(3) . 2_666
Na5 O2W Na8 132.3(4) . 2_666
Na5 O4W Na7 93.2(3) . .
O22W O5W Na6 75.4(6) 2_666 .
Na2 O8W Na1 83.6(2) . .
Na3 O9W Na4 123.0(2) . 1_465
Na4 O10W Na5 92.0(2) . .
Na4 O11W Na1 93.8(2) . .
Na4 O12W Na5 93.5(2) . .
Na2 O13W Na3 79.79(19) . .
Na4 O14W Na1 91.4(2) . .
Na2 O16W Na3 84.3(2) . .
Na2 O17W Na1 82.59(19) . .
O21W O21W Na8 72.6(5) 2_476 2_576
O21W O21W Na8 67.7(5) 2_476 1_455
Na8 O21W Na8 140.3(3) 2_576 1_455
O5W O22W Na8 171.1(10) 2_666 .
O5W O22W Na6 72.3(6) 2_666 .
Na8 O22W Na6 114.3(6) . .

loop_
_geom_bond_atom_site_label_1
_geom_bond_atom_site_label_2
_geom_bond_distance
_geom_bond_site_symmetry_2
W1 O1T 1.713(5) .
W1 O170 1.893(4) .
W1 O136 1.908(5) .
W1 O12 1.920(5) .
W1 O15 1.953(5) .
W1 O1A1 2.308(5) .
W1 Na2 3.711(3) .
W2 O2T 1.728(5) .
W2 O2A 1.819(5) .
W2 O26 1.910(5) .
W2 O25 1.933(5) .
W2 O12 1.986(5) .
W2 O1A1 2.310(4) .
W3 O3A 1.745(5) .
W3 O3T 1.746(5) .
W3 O36 1.919(5) .
W3 O73 1.957(5) .
W3 O37 2.168(5) .
W3 O136 2.235(5) .
W5 O5T 1.733(5) .
W5 O5A 1.821(5) .
W5 O510 1.903(5) .
W5 O25 1.942(5) .
W5 O15 1.972(5) .
W5 O1A1 2.313(5) .
W6 O6T 1.745(5) .
W6 O6A 1.747(5) .
W6 O26 1.932(5) .
W6 O36 1.943(5) .
W6 O4A1 2.214(5) .
W6 O136 2.236(5) .
W7 O7T 1.721(5) .
W7 O7A 1.759(5) .
W7 O710 1.929(5) .
W7 O73 1.945(5) .
W7 O37 2.184(5) .
W7 O170 2.315(5) .
W10 O10A 1.732(5) .
W10 O10T 1.737(5) .
W10 O510 1.926(5) .
W10 O710 1.955(5) .
W10 O170 2.204(4) .
W10 O2A1 2.279(5) .
As1 O2A1 1.667(5) .
As1 O4A1 1.670(5) .
As1 O3A1 1.673(5) .
As1 O1A1 1.721(4) .
Cr1 O5A 1.953(5) 2_576
Cr1 O5A 1.953(5) .
Cr1 O2A 1.975(5) .
Cr1 O2A 1.975(5) 2_576
Cr1 O3A1 1.998(5) 2_576
Cr1 O3A1 1.998(5) .
O1T Na2 2.408(6) .
O1T Na1 2.482(6) .
O2T Na5 2.400(6) .
O2T Na7 2.616(5) .
O5A Na8 2.856(8) 2_576
O5T Na8 2.961(8) 1_455
O6A Na8 2.919(8) .
O7A Na3 2.457(6) .
O7A Na2 2.684(6) .
O10T Na3 2.368(6) .
O12 Na4 2.667(6) .
Na1 O7W 2.337(7) .
Na1 O8W 2.377(6) .
Na1 O11W 2.417(6) .
Na1 O17W 2.417(6) .
Na1 O14W 2.451(7) .
Na1 Na2 3.144(4) .
Na1 Na4 3.477(5) .
Na2 O13W 2.315(6) .
Na2 O16W 2.328(6) .
Na2 O8W 2.340(6) .
Na2 O17W 2.346(6) .
Na2 Na3 3.177(4) .
Na3 O6W 2.332(7) .
Na3 O16W 2.406(6) .
Na3 O9W 2.472(7) .
Na3 O13W 2.624(6) .
Na4 O11W 2.346(6) .
Na4 O12W 2.364(6) .
Na4 O10W 2.401(7) .
Na4 O14W 2.407(7) .
Na4 O9W 2.529(7) 1_645
Na4 Na5 3.488(5) .
Na5 O15W 2.371(7) .
Na5 O12W 2.423(7) .
Na5 O10W 2.447(7) .
Na5 O4W 2.479(10) .
Na5 O2W 2.468(10) .
Na5 Na7 3.569(3) .
Na5 Na6 4.173(3) .
Na6 O3W 2.186(9) .
Na6 O3W 2.186(9) 2_666
Na6 O2W 2.434(9) 2_666
Na6 O2W 2.434(9) .
Na6 O5W 2.521(7) 2_666
Na6 O5W 2.521(7) .
Na6 O22W 2.561(14) 2_666
Na6 O22W 2.561(14) .
Na6 Na8 4.056(6) .
Na6 Na8 4.056(6) 2_666
Na6 Na5 4.173(3) 2_666
Na7 O1W 2.402(9) .
Na7 O1W 2.402(9) 2_566
Na7 O4W 2.433(9) .
Na7 O4W 2.433(9) 2_566
Na7 O2T 2.616(5) 2_566
Na7 Na5 3.569(3) 2_566
Na8 O22W 2.264(15) .
Na8 O21W 2.316(9) 2_576
Na8 O21W 2.388(9) 1_655
Na8 O2W 2.845(11) 2_666
Na8 O5A 2.856(8) 2_576
Na8 O5T 2.961(8) 1_655
O2W Na8 2.845(11) 2_666
O5W O22W 1.416(15) 2_666
O9W Na4 2.529(7) 1_465
O21W O21W 1.599(14) 2_476
O21W Na8 2.316(9) 2_576
O21W Na8 2.388(9) 1_455
O22W O5W 1.416(15) 2_666
